data_1531859
loop_
_publ_author_name
'Lork, E.'
'Goertler, B.'
'Knapp, C.'
'Mews, R.'

_publ_section_title
;
 Alkylation of O P F3 by (Me O S O)(+) (As F6)(-): the unexpected
 formation of a dioxadiarsetane
;
_journal_name_full 'Solid State Sciences'
_journal_page_first 1403
_journal_page_last 1411
_journal_volume 4
_journal_year 2002
_chemical_formula_sum 'C2 H6 As2 F8 O2'
_chemical_name_systematic '(C H3 O As F4)2'
_space_group_IT_number 14
_symmetry_space_group_name_Hall '-P 2ybc'
_symmetry_space_group_name_H-M 'P 1 21/c 1'
_cell_angle_alpha 90
_cell_angle_beta 97.74
_cell_angle_gamma 90
_cell_formula_units_Z 2
_cell_length_a 5.003
_cell_length_b 6.895
_cell_length_c 12.646
_cell_volume 432.258
_citation_journal_id_ASTM SSSCFJ
_cod_data_source_file Lork_SSSCFJ_2002_625.cif
_cod_data_source_block C2H6As2F8O2
_cod_original_cell_volume 432.2581
_cod_database_code 1531859

loop_
_symmetry_equiv_pos_as_xyz
x,y,z
-x,y+1/2,-z+1/2
-x,-y,-z
x,-y-1/2,z-1/2

loop_
_atom_site_label
_atom_site_type_symbol
_atom_site_fract_x
_atom_site_fract_y
_atom_site_fract_z
_atom_site_occupancy
_atom_site_U_iso_or_equiv
F4 F-1 0.2466 0.766 0.471 1 0.0
O1 O-2 0.6778 0.5917 0.5444 1 0.0
F2 F-1 0.7036 0.5038 0.3529 1 0.0
As1 As+5 0.475 0.6386 0.4101 1 0.0
F1 F-1 0.2659 0.6423 0.2934 1 0.0
F3 F-1 0.6468 0.8442 0.3907 1 0.0
C1 C+4 0.7569 0.7535 0.6202 1 0.0
